data_8107677
loop_
_publ_author_name
'Zeng-Bing, Zhao'
'Shu-Cheng, Yang'
'Bing-Qi, Yang'
'Lan-Xing, Cheng'
'Xi-Shi, Tai'

_publ_section_title
;
 The crystal structure of [(8-carboxymethoxy-quinoline-2-carboxylate-\k 4
 N,O,O,O)-2,2&#x2032;-bipyridine-\k 2 N-copper(II)] tetrahydrate,
 C22H23N3O9Cu
;
_journal_issue 6
_journal_name_full 'Zeitschrift f\"ur Kristallographie - New Crystal Structures'
_journal_page_first 1115
_journal_page_last 1117
_journal_paper_doi 10.1515/ncrs-2023-0347
_journal_volume 238
_journal_year 2023
_chemical_formula_moiety 'C22 H15 Cu N3 O5, 4(H2 O)'
_chemical_formula_sum 'C22 H23 Cu N3 O9'
_chemical_formula_weight 536.97
_space_group_crystal_system triclinic
_space_group_IT_number 2
_space_group_name_Hall '-P 1'
_space_group_name_H-M_alt 'P -1'
_atom_sites_solution_hydrogens mixed
_cell_angle_alpha 86.989(2)
_cell_angle_beta 86.414(2)
_cell_angle_gamma 66.913(2)
_cell_formula_units_Z 2
_cell_length_a 9.0356(2)
_cell_length_b 9.6247(3)
_cell_length_c 14.2969(3)
_cell_measurement_reflns_used 8960
_cell_measurement_temperature 297.88(10)
_cell_measurement_theta_max 76.1170
_cell_measurement_theta_min 4.9870
_cell_volume 1140.98(5)
_computing_cell_refinement 'CrysAlisPro 1.171.41.123a (Rigaku OD, 2022)'
_computing_data_collection 'CrysAlisPro 1.171.41.123a (Rigaku OD, 2022)'
_computing_data_reduction 'CrysAlisPro 1.171.41.123a (Rigaku OD, 2022)'
_computing_molecular_graphics 'Olex2 1.5 (Dolomanov et al., 2009)'
_computing_publication_material 'Olex2 1.5 (Dolomanov et al., 2009)'
_computing_structure_refinement 'SHELXL 2019/2 (Sheldrick, 2015)'
_computing_structure_solution 'SHELXS  (Sheldrick, 2008)'
_diffrn_ambient_environment air
_diffrn_ambient_temperature 297.88(10)
_diffrn_detector 'Hybrid Pixel Array Detector'
_diffrn_detector_area_resol_mean 10.0000
_diffrn_detector_type HyPix
_diffrn_measured_fraction_theta_full 0.996
_diffrn_measured_fraction_theta_max 0.937
_diffrn_measurement_details
;
List of Runs (angles in degrees, time in seconds):

  # Type    Start    End  Width  t~exp~   \w     \q     \k     \f   Frames
--------------------------------------------------------------------------
  1  \w     96.00 142.00   0.50    0.06    --  108.37  37.00-150.00   92
  2  \w    119.00 175.00   0.50    0.06    --  108.37  37.00 -90.00  112
  3  \w    119.00 178.00   0.50    0.06    --  108.37  40.00 137.00  118
  4  \w     44.00 119.00   0.50    0.08    --   48.32  40.00 137.00  150
  5  \w    -81.00 -19.00   0.50    0.06    --  -91.75 125.00   0.00  124
  6  \w    -85.00 -35.00   0.50    0.06    --  -91.75 125.00-180.00  100
  7  \w     -2.00  24.00   0.50    0.08    --  -48.32  40.00 137.00   52
  8  \w    -35.00  -5.00   0.50    0.08    --  -48.32  40.00 137.00   60
  9  \w    -45.00 -20.00   0.50    0.06    --  -91.75  40.00 137.00   50
 10  \w   -120.00 -43.00   0.50    0.08    --  -48.32 -40.00 -16.00  154
 11  \w   -163.00-124.00   0.50    0.06    --  -91.75 -37.00-120.00   78
 12  \w   -108.00 -80.00   0.50    0.06    --  -91.75 -37.00-120.00   56
 13  \w   -146.00 -80.00   0.50    0.06    --  -91.75 -19.00 -60.00  132
 14  \w   -149.00-123.00   0.50    0.06    --  -91.75 -40.00 -16.00   52
 15  \w   -143.00 -86.00   0.50    0.06    --  -91.75 -99.00  60.00  114
 16  \w   -154.00 -88.00   0.50    0.06    --  -91.75 -99.00 120.00  132
 17  \w   -120.00 -95.00   0.50    0.08    --  -48.32-125.00  90.00   50
 18  \w   -119.00 -90.00   0.50    0.08    --  -48.32-125.00 -60.00   58
 19  \w    -19.00  27.00   0.50    0.08    --   48.32 -19.00-150.00   92
 20  \w     59.00  99.00   0.50    0.06    --  108.37 -77.00-150.00   80
 21  \w     42.00  85.00   0.50    0.06    --  108.37 -77.00 -60.00   86
 22  \w     36.00  61.00   0.50    0.06    --  108.37 -57.00 -60.00   50
 23  \w     41.00  66.00   0.50    0.06    --  108.37 -57.00  30.00   50
 24  \w     36.00  66.00   0.50    0.06    --  108.37 -57.00  90.00   60
 25  \w     36.00  64.00   0.50    0.06    --  108.37 -57.00 120.00   56
 26  \w     78.00 103.00   0.50    0.06    --  108.37 -77.00  90.00   50
 27  \w    -24.00  44.00   0.50    0.08    --   48.32 -40.00 -16.00  136
 28  \w     55.00  88.00   0.50    0.08    --   48.32-125.00-180.00   66
 29  \w     41.00 110.00   0.50    0.06    --  108.37-125.00-150.00  138
 30  \w     59.00 111.00   0.50    0.06    --  108.37-125.00-120.00  104
 31  \w     73.00 111.00   0.50    0.06    --  108.37-125.00 -30.00   76
 32  \w     40.00  68.00   0.50    0.06    --  108.37-125.00 -30.00   56
 33  \w     37.00 110.00   0.50    0.06    --  108.37-125.00  30.00  146
 34  \w     73.00 106.00   0.50    0.06    --  108.37 -99.00  30.00   66
 35  \w     81.00 106.00   0.50    0.06    --  108.37 -99.00  60.00   50
 36  \w     67.00  93.00   0.50    0.06    --  108.37 -99.00 120.00   52
 37  \w     36.00  64.00   0.50    0.06    --  108.37 -99.00 120.00   56
 38  \w     44.00  86.00   0.50    0.06    --  108.37 -99.00  90.00   84
 39  \w     38.00  63.00   0.50    0.06    --  108.37 -99.00  30.00   50
 40  \w     66.00  92.00   0.50    0.06    --  108.37 -99.00 -90.00   52
;
_diffrn_measurement_device 'four-circle diffractometer'
_diffrn_measurement_device_type 'XtaLAB Synergy, Dualflex, HyPix'
_diffrn_measurement_method '\w scans'
_diffrn_orient_matrix_type 'CrysAlisPro convention (1999,Acta A55,543-557)'
_diffrn_orient_matrix_UB_11 -0.0906658000
_diffrn_orient_matrix_UB_12 -0.0970485000
_diffrn_orient_matrix_UB_13 -0.0272258000
_diffrn_orient_matrix_UB_21 0.1558206000
_diffrn_orient_matrix_UB_22 -0.1114404000
_diffrn_orient_matrix_UB_23 -0.0478677000
_diffrn_orient_matrix_UB_31 0.0438559000
_diffrn_orient_matrix_UB_32 -0.0920132000
_diffrn_orient_matrix_UB_33 0.0929248000
_diffrn_radiation_monochromator mirror
_diffrn_radiation_probe x-ray
_diffrn_radiation_type 'Cu K\a'
_diffrn_radiation_wavelength 1.54184
_diffrn_reflns_av_R_equivalents 0.0394
_diffrn_reflns_av_unetI/netI 0.0353
_diffrn_reflns_Laue_measured_fraction_full 0.996
_diffrn_reflns_Laue_measured_fraction_max 0.937
_diffrn_reflns_limit_h_max 11
_diffrn_reflns_limit_h_min -11
_diffrn_reflns_limit_k_max 11
_diffrn_reflns_limit_k_min -11
_diffrn_reflns_limit_l_max 17
_diffrn_reflns_limit_l_min -14
_diffrn_reflns_number 13245
_diffrn_reflns_point_group_measured_fraction_full 0.996
_diffrn_reflns_point_group_measured_fraction_max 0.937
_diffrn_reflns_theta_full 67.684
_diffrn_reflns_theta_max 77.562
_diffrn_reflns_theta_min 3.099
_diffrn_source 'micro-focus sealed X-ray tube'
_diffrn_source_type 'PhotonJet (Cu) X-ray Source'
_exptl_absorpt_coefficient_mu 1.879
_exptl_absorpt_correction_T_max 0.798
_exptl_absorpt_correction_T_min 0.754
_exptl_absorpt_correction_type multi-scan
_exptl_absorpt_process_details
;
CrysAlisPro 1.171.41.123a (Rigaku Oxford Diffraction, 2022)
Empirical absorption correction using spherical harmonics,
implemented in SCALE3 ABSPACK scaling algorithm.
;
_exptl_crystal_colour blue
_exptl_crystal_colour_primary blue
_exptl_crystal_density_diffrn 1.563
_exptl_crystal_description block
_exptl_crystal_F_000 554
_exptl_crystal_size_max 0.15
_exptl_crystal_size_mid 0.13
_exptl_crystal_size_min 0.12
_refine_diff_density_max 0.293
_refine_diff_density_min -0.515
_refine_diff_density_rms 0.056
_refine_ls_extinction_coef 0.0032(4)
_refine_ls_extinction_expression Fc^*^=kFc[1+0.001xFc^2^\l^3^/sin(2\q)]^-1/4^
_refine_ls_extinction_method 'SHELXL-2019/2 (Sheldrick 2019)'
_refine_ls_goodness_of_fit_ref 1.062
_refine_ls_hydrogen_treatment constr
_refine_ls_matrix_type full
_refine_ls_number_parameters 329
_refine_ls_number_reflns 4558
_refine_ls_number_restraints 0
_refine_ls_restrained_S_all 1.062
_refine_ls_R_factor_all 0.0440
_refine_ls_R_factor_gt 0.0405
_refine_ls_shift/su_max 0.001
_refine_ls_shift/su_mean 0.000
_refine_ls_structure_factor_coef Fsqd
_refine_ls_weighting_details 'w=1/[\s^2^(Fo^2^)+(0.0662P)^2^+0.3081P] where P=(Fo^2^+2Fc^2^)/3'
_refine_ls_weighting_scheme calc
_refine_ls_wR_factor_gt 0.1142
_refine_ls_wR_factor_ref 0.1172
_reflns_Friedel_coverage 0.000
_reflns_Friedel_fraction_full .
_reflns_Friedel_fraction_max .
_reflns_number_gt 4087
_reflns_number_total 4558
_reflns_threshold_expression 'I > 2\s(I)'
_cod_data_source_file suppl_j_ncrs-2023-0347_suppl_001.cif
_cod_data_source_block 4
_cod_database_code 8107677
_chemical_oxdiff_formula 'C H N O Cu'
_shelx_space_group_comment
;
The symmetry employed for this shelxl refinement is uniquely defined
by the following loop, which should always be used as a source of
symmetry information in preference to the above space-group names.
They are only intended as comments.
;
_shelx_estimated_absorpt_t_max 0.806
_shelx_estimated_absorpt_t_min 0.766
_olex2_refinement_description
;
1. Fixed Uiso
 At 1.2 times of:
  All C(H) groups, All C(H,H) groups
 At 1.5 times of:
  All O(H,H) groups
2.a Free rotating group:
 O6(H6A,H6B), O7(H7A,H7B), O8(H8A,H8B), O9(H9A,H9B)
2.b Secondary CH2 refined with riding coordinates:
 C21(H21A,H21B)
2.c Aromatic/amide H refined with riding coordinates:
 C1(H1), C13(H13), C14(H14), C2(H2), C18(H18), C7(H7), C16(H16), C4(H4),
 C9(H9), C10(H10), C8(H8), C3(H3), C17(H17)
;
_olex2_submission_special_instructions 'No special instructions were received'
_oxdiff_exptl_absorpt_empirical_details
;
Empirical correction (ABSPACK) includes:
- Absorption correction using spherical harmonics
- Frame scaling
;
_oxdiff_exptl_absorpt_empirical_full_max 2.720
_oxdiff_exptl_absorpt_empirical_full_min 0.491

loop_
_space_group_symop_operation_xyz
'x, y, z'
'-x, -y, -z'

loop_
_atom_site_label
_atom_site_type_symbol
_atom_site_fract_x
_atom_site_fract_y
_atom_site_fract_z
_atom_site_U_iso_or_equiv
_atom_site_adp_type
_atom_site_occupancy
_atom_site_site_symmetry_order
_atom_site_calc_flag
_atom_site_refinement_flags_posn
_atom_site_refinement_flags_adp
_atom_site_refinement_flags_occupancy
_atom_site_disorder_assembly
_atom_site_disorder_group
C1 C -0.0680(3) 0.6665(2) 0.75667(16) 0.0466(5) Uani 1 1 d . . . . .
H1 H -0.017981 0.702609 0.708113 0.056 Uiso 1 1 calc R U . . .
C2 C -0.2242(3) 0.7539(3) 0.7845(2) 0.0573(6) Uani 1 1 d . . . . .
H2 H -0.279368 0.846994 0.755059 0.069 Uiso 1 1 calc R U . . .
C3 C -0.2970(3) 0.7009(3) 0.8567(2) 0.0625(7) Uani 1 1 d . . . . .
H3 H -0.402438 0.757956 0.876959 0.075 Uiso 1 1 calc R U . . .
C4 C -0.2126(3) 0.5621(3) 0.89921(19) 0.0560(6) Uani 1 1 d . . . . .
H4 H -0.260180 0.525087 0.948538 0.067 Uiso 1 1 calc R U . . .
C5 C -0.0569(3) 0.4794(2) 0.86742(15) 0.0416(4) Uani 1 1 d . . . . .
C6 C 0.0458(3) 0.3294(2) 0.90766(14) 0.0423(5) Uani 1 1 d . . . . .
C7 C -0.0040(3) 0.2596(3) 0.98322(17) 0.0557(6) Uani 1 1 d . . . . .
H7 H -0.106847 0.304420 1.010974 0.067 Uiso 1 1 calc R U . . .
C8 C 0.1037(4) 0.1211(3) 1.01626(19) 0.0633(7) Uani 1 1 d . . . . .
H8 H 0.073508 0.071422 1.066710 0.076 Uiso 1 1 calc R U . . .
C9 C 0.2551(4) 0.0576(3) 0.97419(19) 0.0646(7) Uani 1 1 d . . . . .
H9 H 0.328422 -0.035164 0.995934 0.077 Uiso 1 1 calc R U . . .
C10 C 0.2969(3) 0.1327(3) 0.89971(18) 0.0572(6) Uani 1 1 d . . . . .
H10 H 0.399427 0.089693 0.871280 0.069 Uiso 1 1 calc R U . . .
C11 C 0.3354(3) 0.6365(3) 0.81864(16) 0.0488(5) Uani 1 1 d . . . . .
C12 C 0.3314(2) 0.6416(2) 0.71201(15) 0.0423(5) Uani 1 1 d . . . . .
C13 C 0.3660(3) 0.7501(3) 0.65585(18) 0.0506(5) Uani 1 1 d . . . . .
H13 H 0.396170 0.820311 0.682879 0.061 Uiso 1 1 calc R U . . .
C14 C 0.3549(3) 0.7512(3) 0.56175(18) 0.0525(6) Uani 1 1 d . . . . .
H14 H 0.379141 0.821728 0.523842 0.063 Uiso 1 1 calc R U . . .
C15 C 0.3069(3) 0.6461(3) 0.52081(16) 0.0458(5) Uani 1 1 d . . . . .
C16 C 0.2895(3) 0.6408(3) 0.42348(17) 0.0582(6) Uani 1 1 d . . . . .
H16 H 0.310379 0.709627 0.382234 0.070 Uiso 1 1 calc R U . . .
C17 C 0.2427(4) 0.5359(3) 0.39017(17) 0.0628(7) Uani 1 1 d . . . . .
H17 H 0.231864 0.533945 0.326044 0.075 Uiso 1 1 calc R U . . .
C18 C 0.2101(3) 0.4301(3) 0.45006(17) 0.0555(6) Uani 1 1 d . . . . .
H18 H 0.177607 0.359486 0.425571 0.067 Uiso 1 1 calc R U . . .
C19 C 0.2262(2) 0.4309(2) 0.54490(14) 0.0414(4) Uani 1 1 d . . . . .
C20 C 0.2756(2) 0.5389(2) 0.58185(14) 0.0390(4) Uani 1 1 d . . . . .
C21 C 0.2931(3) 0.1775(3) 0.60016(18) 0.0537(6) Uani 1 1 d . . . . .
H21A H 0.322089 0.154278 0.534669 0.064 Uiso 1 1 calc R U . . .
H21B H 0.235956 0.115767 0.624921 0.064 Uiso 1 1 calc R U . . .
C22 C 0.4453(3) 0.1377(3) 0.65315(16) 0.0499(5) Uani 1 1 d . . . . .
Cu1 Cu 0.24617(3) 0.39114(3) 0.76500(2) 0.03891(13) Uani 1 1 d . . . . .
N1 N 0.0152(2) 0.5306(2) 0.79716(12) 0.0396(4) Uani 1 1 d . . . . .
N2 N 0.1935(2) 0.2667(2) 0.86674(12) 0.0438(4) Uani 1 1 d . . . . .
N3 N 0.2891(2) 0.53944(19) 0.67594(12) 0.0378(4) Uani 1 1 d . . . . .
O1 O 0.3328(3) 0.7512(2) 0.85545(14) 0.0748(6) Uani 1 1 d . . . . .
O2 O 0.3376(2) 0.5178(2) 0.86003(11) 0.0530(4) Uani 1 1 d . . . . .
O3 O 0.18771(18) 0.33480(17) 0.60691(11) 0.0451(3) Uani 1 1 d . . . . .
O4 O 0.44274(19) 0.22149(18) 0.72007(11) 0.0474(4) Uani 1 1 d . . . . .
O5 O 0.5635(3) 0.0249(2) 0.62955(15) 0.0767(6) Uani 1 1 d . . . . .
O6 O 0.5905(3) 0.3070(3) 0.95692(16) 0.0831(6) Uani 1 1 d G . . . .
H6A H 0.508609 0.382446 0.939031 0.125 Uiso 1 1 d G U . . .
H6B H 0.596455 0.322175 1.014362 0.125 Uiso 1 1 d G U . . .
O7 O 0.7470(3) 0.1554(5) 0.8035(2) 0.1204(12) Uani 1 1 d G . . . .
H7A H 0.710738 0.217715 0.847541 0.181 Uiso 1 1 d G U . . .
H7B H 0.664147 0.164423 0.774618 0.181 Uiso 1 1 d G U . . .
O8 O 0.0612(5) 0.0233(5) 0.7446(3) 0.1287(11) Uani 1 1 d G . . . .
H8A H 0.115716 -0.014590 0.792587 0.193 Uiso 1 1 d G U . . .
H8B H -0.030172 0.089099 0.761473 0.193 Uiso 1 1 d G U . . .
O9 O -0.0714(5) 0.9267(4) 0.5844(3) 0.1298(12) Uani 1 1 d G . . . .
H9A H -0.052639 0.986184 0.619243 0.195 Uiso 1 1 d G U . . .
H9B H -0.094777 0.968119 0.530334 0.195 Uiso 1 1 d G U . . .

loop_
_atom_site_aniso_label
_atom_site_aniso_U_11
_atom_site_aniso_U_22
_atom_site_aniso_U_33
_atom_site_aniso_U_23
_atom_site_aniso_U_13
_atom_site_aniso_U_12
Cu1 0.0420(2) 0.0370(2) 0.03388(19) 0.00544(12) 0.00121(12) -0.01251(14)
O3 0.0486(8) 0.0457(8) 0.0435(8) 0.0024(6) -0.0015(6) -0.0215(7)
O4 0.0457(8) 0.0452(8) 0.0447(8) 0.0000(7) -0.0003(6) -0.0111(7)
O2 0.0633(10) 0.0593(10) 0.0398(8) 0.0045(7) -0.0093(7) -0.0273(8)
N1 0.0409(9) 0.0386(9) 0.0361(8) 0.0030(7) -0.0017(7) -0.0125(7)
N3 0.0391(8) 0.0372(9) 0.0359(8) 0.0021(7) 0.0015(7) -0.0147(7)
N2 0.0536(10) 0.0375(9) 0.0383(9) 0.0049(7) 0.0004(8) -0.0169(8)
O5 0.0851(14) 0.0496(11) 0.0671(12) -0.0053(9) -0.0017(10) 0.0046(10)
O1 0.1120(17) 0.0779(13) 0.0562(11) -0.0159(10) 0.0032(11) -0.0597(13)
C6 0.0530(12) 0.0423(11) 0.0367(10) 0.0011(8) -0.0011(9) -0.0246(10)
C19 0.0396(10) 0.0420(11) 0.0379(10) 0.0032(8) -0.0013(8) -0.0115(9)
C5 0.0433(11) 0.0452(11) 0.0404(10) -0.0015(9) -0.0004(8) -0.0217(9)
C20 0.0389(10) 0.0380(10) 0.0343(9) 0.0048(8) 0.0006(8) -0.0099(8)
O6 0.0842(15) 0.0788(15) 0.0629(12) 0.0000(11) -0.0131(11) -0.0053(11)
C12 0.0401(10) 0.0423(11) 0.0431(11) -0.0011(9) 0.0023(8) -0.0152(9)
C22 0.0612(14) 0.0389(11) 0.0431(11) 0.0077(9) 0.0037(10) -0.0145(10)
C1 0.0480(12) 0.0414(11) 0.0457(11) 0.0057(9) -0.0056(9) -0.0126(9)
C15 0.0451(11) 0.0413(11) 0.0434(11) 0.0089(9) 0.0034(9) -0.0106(9)
C13 0.0541(13) 0.0398(12) 0.0590(14) 0.0007(10) 0.0026(11) -0.0206(10)
C11 0.0474(12) 0.0587(14) 0.0444(12) -0.0046(10) -0.0008(9) -0.0252(10)
C14 0.0557(13) 0.0407(12) 0.0581(14) 0.0108(10) 0.0072(11) -0.0184(10)
C21 0.0716(16) 0.0399(12) 0.0524(13) -0.0019(10) -0.0025(11) -0.0246(11)
C2 0.0500(13) 0.0454(13) 0.0673(16) 0.0017(11) -0.0108(11) -0.0079(10)
C18 0.0614(14) 0.0611(15) 0.0414(12) -0.0010(11) -0.0086(10) -0.0203(12)
C7 0.0655(15) 0.0659(16) 0.0461(12) 0.0065(11) 0.0001(11) -0.0383(13)
C16 0.0661(15) 0.0569(15) 0.0430(12) 0.0169(11) 0.0014(11) -0.0177(12)
C4 0.0484(13) 0.0563(14) 0.0644(15) -0.0042(12) 0.0115(11) -0.0233(11)
C9 0.093(2) 0.0421(13) 0.0557(14) 0.0136(11) -0.0105(14) -0.0240(13)
C10 0.0708(16) 0.0412(12) 0.0491(13) 0.0085(10) -0.0016(11) -0.0120(11)
C8 0.092(2) 0.0638(16) 0.0482(13) 0.0176(12) -0.0080(13) -0.0475(15)
C3 0.0415(12) 0.0585(16) 0.0805(18) -0.0082(13) 0.0063(12) -0.0127(11)
C17 0.0734(17) 0.0749(18) 0.0335(11) 0.0082(11) -0.0064(11) -0.0222(14)
O7 0.0742(16) 0.176(3) 0.0781(17) -0.0121(18) -0.0080(13) -0.0117(18)
O8 0.106(2) 0.132(3) 0.122(3) 0.000(2) 0.0178(19) -0.022(2)
O9 0.124(3) 0.120(3) 0.104(2) 0.0096(19) -0.008(2) -0.005(2)

loop_
_atom_type_symbol
_atom_type_description
_atom_type_scat_dispersion_real
_atom_type_scat_dispersion_imag
_atom_type_scat_source
C C 0.0181 0.0091 'International Tables Vol C Tables 4.2.6.8 and 6.1.1.4'
H H 0.0000 0.0000 'International Tables Vol C Tables 4.2.6.8 and 6.1.1.4'
Cu Cu -1.9646 0.5888 'International Tables Vol C Tables 4.2.6.8 and 6.1.1.4'
N N 0.0311 0.0180 'International Tables Vol C Tables 4.2.6.8 and 6.1.1.4'
O O 0.0492 0.0322 'International Tables Vol C Tables 4.2.6.8 and 6.1.1.4'

loop_
_geom_angle_atom_site_label_1
_geom_angle_atom_site_label_2
_geom_angle_atom_site_label_3
_geom_angle
_geom_angle_site_symmetry_1
_geom_angle_site_symmetry_3
O4 Cu1 O2 104.42(7) . .
O4 Cu1 N1 164.42(7) . .
O4 Cu1 N3 92.51(7) . .
O4 Cu1 N2 93.74(7) . .
N1 Cu1 O2 90.67(7) . .
N3 Cu1 O2 77.67(7) . .
N3 Cu1 N1 94.54(7) . .
N2 Cu1 O2 95.73(7) . .
N2 Cu1 N1 80.68(7) . .
N2 Cu1 N3 171.87(7) . .
C19 O3 C21 114.87(17) . .
C22 O4 Cu1 123.56(15) . .
C11 O2 Cu1 109.47(14) . .
C5 N1 Cu1 114.56(14) . .
C5 N1 C1 118.63(19) . .
C1 N1 Cu1 126.80(15) . .
C20 N3 Cu1 122.69(14) . .
C12 N3 Cu1 117.33(14) . .
C12 N3 C20 119.98(18) . .
C6 N2 Cu1 115.53(14) . .
C6 N2 C10 119.37(19) . .
C10 N2 Cu1 124.97(17) . .
N2 C6 C5 114.92(17) . .
N2 C6 C7 121.8(2) . .
C7 C6 C5 123.2(2) . .
O3 C19 C20 118.04(18) . .
C18 C19 O3 122.1(2) . .
C18 C19 C20 119.8(2) . .
N1 C5 C6 114.26(18) . .
N1 C5 C4 121.8(2) . .
C4 C5 C6 123.9(2) . .
N3 C20 C19 119.07(18) . .
N3 C20 C15 121.1(2) . .
C15 C20 C19 119.81(19) . .
H6A O6 H6B 104.5 . .
N3 C12 C13 122.1(2) . .
N3 C12 C11 115.62(18) . .
C13 C12 C11 122.3(2) . .
O4 C22 C21 118.2(2) . .
O5 C22 O4 124.0(2) . .
O5 C22 C21 117.7(2) . .
N1 C1 H1 118.8 . .
N1 C1 C2 122.4(2) . .
C2 C1 H1 118.8 . .
C14 C15 C20 117.2(2) . .
C14 C15 C16 124.2(2) . .
C16 C15 C20 118.6(2) . .
C12 C13 H13 120.4 . .
C14 C13 C12 119.1(2) . .
C14 C13 H13 120.4 . .
O2 C11 C12 116.5(2) . .
O1 C11 O2 126.8(2) . .
O1 C11 C12 116.7(2) . .
C15 C14 H14 119.8 . .
C13 C14 C15 120.5(2) . .
C13 C14 H14 119.8 . .
O3 C21 C22 112.49(19) . .
O3 C21 H21A 109.1 . .
O3 C21 H21B 109.1 . .
C22 C21 H21A 109.1 . .
C22 C21 H21B 109.1 . .
H21A C21 H21B 107.8 . .
C1 C2 H2 120.7 . .
C3 C2 C1 118.6(2) . .
C3 C2 H2 120.7 . .
C19 C18 H18 120.0 . .
C19 C18 C17 119.9(2) . .
C17 C18 H18 120.0 . .
C6 C7 H7 120.9 . .
C8 C7 C6 118.2(2) . .
C8 C7 H7 120.9 . .
C15 C16 H16 119.9 . .
C17 C16 C15 120.3(2) . .
C17 C16 H16 119.9 . .
C5 C4 H4 120.5 . .
C5 C4 C3 119.0(2) . .
C3 C4 H4 120.5 . .
C10 C9 H9 120.4 . .
C10 C9 C8 119.1(2) . .
C8 C9 H9 120.4 . .
N2 C10 C9 121.7(3) . .
N2 C10 H10 119.1 . .
C9 C10 H10 119.1 . .
C7 C8 H8 120.1 . .
C9 C8 C7 119.7(2) . .
C9 C8 H8 120.1 . .
C2 C3 C4 119.6(2) . .
C2 C3 H3 120.2 . .
C4 C3 H3 120.2 . .
C18 C17 H17 119.2 . .
C16 C17 C18 121.6(2) . .
C16 C17 H17 119.2 . .
H7A O7 H7B 104.5 . .
H8A O8 H8B 109.5 . .
H9A O9 H9B 109.5 . .

loop_
_geom_bond_atom_site_label_1
_geom_bond_atom_site_label_2
_geom_bond_distance
_geom_bond_site_symmetry_2
Cu1 O4 1.9816(16) .
Cu1 O2 2.2619(17) .
Cu1 N1 2.0286(17) .
Cu1 N3 1.9978(16) .
Cu1 N2 1.9883(17) .
O3 C19 1.375(3) .
O3 C21 1.442(3) .
O4 C22 1.277(3) .
O2 C11 1.253(3) .
N1 C5 1.340(3) .
N1 C1 1.347(3) .
N3 C20 1.359(3) .
N3 C12 1.324(3) .
N2 C6 1.340(3) .
N2 C10 1.343(3) .
O5 C22 1.231(3) .
O1 C11 1.239(3) .
C6 C5 1.485(3) .
C6 C7 1.386(3) .
C19 C20 1.418(3) .
C19 C18 1.373(3) .
C5 C4 1.378(3) .
C20 C15 1.417(3) .
O6 H6A 0.8500 .
O6 H6B 0.8502 .
C12 C13 1.403(3) .
C12 C11 1.525(3) .
C22 C21 1.516(4) .
C1 H1 0.9300 .
C1 C2 1.376(3) .
C15 C14 1.412(4) .
C15 C16 1.416(3) .
C13 H13 0.9300 .
C13 C14 1.354(4) .
C14 H14 0.9300 .
C21 H21A 0.9700 .
C21 H21B 0.9700 .
C2 H2 0.9300 .
C2 C3 1.371(4) .
C18 H18 0.9300 .
C18 C17 1.403(4) .
C7 H7 0.9300 .
C7 C8 1.385(4) .
C16 H16 0.9300 .
C16 C17 1.355(4) .
C4 H4 0.9300 .
C4 C3 1.381(4) .
C9 H9 0.9300 .
C9 C10 1.372(4) .
C9 C8 1.374(4) .
C10 H10 0.9300 .
C8 H8 0.9300 .
C3 H3 0.9300 .
C17 H17 0.9300 .
O7 H7A 0.8505 .
O7 H7B 0.8498 .
O8 H8A 0.8495 .
O8 H8B 0.8500 .
O9 H9A 0.8501 .
O9 H9B 0.8498 .

loop_
_geom_torsion_atom_site_label_1
_geom_torsion_atom_site_label_2
_geom_torsion_atom_site_label_3
_geom_torsion_atom_site_label_4
_geom_torsion
_geom_torsion_site_symmetry_1
_geom_torsion_site_symmetry_2
_geom_torsion_site_symmetry_3
_geom_torsion_site_symmetry_4
Cu1 O4 C22 O5 -174.06(19) . . . .
Cu1 O4 C22 C21 5.0(3) . . . .
Cu1 O2 C11 O1 158.2(2) . . . .
Cu1 O2 C11 C12 -20.2(2) . . . .
Cu1 N1 C5 C6 -0.6(2) . . . .
Cu1 N1 C5 C4 178.54(18) . . . .
Cu1 N1 C1 C2 -179.04(18) . . . .
Cu1 N3 C20 C19 1.2(3) . . . .
Cu1 N3 C20 C15 179.91(15) . . . .
Cu1 N3 C12 C13 179.32(16) . . . .
Cu1 N3 C12 C11 -2.3(2) . . . .
Cu1 N2 C6 C5 2.4(2) . . . .
Cu1 N2 C6 C7 -176.12(17) . . . .
Cu1 N2 C10 C9 175.8(2) . . . .
O3 C19 C20 N3 2.5(3) . . . .
O3 C19 C20 C15 -176.16(18) . . . .
O3 C19 C18 C17 176.6(2) . . . .
O4 C22 C21 O3 23.3(3) . . . .
N1 C5 C4 C3 0.7(4) . . . .
N1 C1 C2 C3 0.6(4) . . . .
N3 C20 C15 C14 1.0(3) . . . .
N3 C20 C15 C16 -179.5(2) . . . .
N3 C12 C13 C14 0.4(3) . . . .
N3 C12 C11 O2 16.8(3) . . . .
N3 C12 C11 O1 -161.8(2) . . . .
N2 C6 C5 N1 -1.2(3) . . . .
N2 C6 C5 C4 179.7(2) . . . .
N2 C6 C7 C8 0.0(4) . . . .
O5 C22 C21 O3 -157.6(2) . . . .
C6 N2 C10 C9 0.2(4) . . . .
C6 C5 C4 C3 179.7(2) . . . .
C6 C7 C8 C9 0.2(4) . . . .
C19 O3 C21 C22 82.5(2) . . . .
C19 C20 C15 C14 179.7(2) . . . .
C19 C20 C15 C16 -0.8(3) . . . .
C19 C18 C17 C16 -0.3(4) . . . .
C5 N1 C1 C2 -0.4(3) . . . .
C5 C6 C7 C8 -178.5(2) . . . .
C5 C4 C3 C2 -0.5(4) . . . .
C20 N3 C12 C13 -1.1(3) . . . .
C20 N3 C12 C11 177.30(18) . . . .
C20 C19 C18 C17 0.0(4) . . . .
C20 C15 C14 C13 -1.6(3) . . . .
C20 C15 C16 C17 0.6(4) . . . .
C12 N3 C20 C19 -178.39(19) . . . .
C12 N3 C20 C15 0.3(3) . . . .
C12 C13 C14 C15 0.9(4) . . . .
C1 N1 C5 C6 -179.41(19) . . . .
C1 N1 C5 C4 -0.3(3) . . . .
C1 C2 C3 C4 -0.2(4) . . . .
C15 C16 C17 C18 0.0(4) . . . .
C13 C12 C11 O2 -164.9(2) . . . .
C13 C12 C11 O1 16.6(3) . . . .
C11 C12 C13 C14 -177.8(2) . . . .
C14 C15 C16 C17 -180.0(2) . . . .
C21 O3 C19 C20 -114.9(2) . . . .
C21 O3 C19 C18 68.5(3) . . . .
C18 C19 C20 N3 179.2(2) . . . .
C18 C19 C20 C15 0.5(3) . . . .
C7 C6 C5 N1 177.3(2) . . . .
C7 C6 C5 C4 -1.8(4) . . . .
C16 C15 C14 C13 178.9(2) . . . .
C10 N2 C6 C5 178.4(2) . . . .
C10 N2 C6 C7 -0.2(3) . . . .
C10 C9 C8 C7 -0.2(4) . . . .
C8 C9 C10 N2 -0.1(4) . . . .
